data_4335654
loop_
_publ_author_name
'Ting Hu'
'Thomas C. W. Mak'

_publ_section_title
;
 Silver(I) Multiple Salts Assembled with Phosphonate,
 Perfluorocarboxylate, and the Multinuclear Silver-Ethynediide
 Supramolecular Synthon
;
_journal_name_full 'Inorganic Chemistry'
_journal_page_first 9066
_journal_page_last 9076
_journal_paper_doi 10.1021/ic401259r
_journal_volume 52
_journal_year 2013
_chemical_formula_sum 'C64 H48 Ag26 F12 O35 P8'
_chemical_formula_weight 4657.40
_chemical_name_systematic
; 
 ? 
;
_space_group_IT_number 15
_symmetry_cell_setting monoclinic
_symmetry_space_group_name_Hall '-C 2yc'
_symmetry_space_group_name_H-M 'C 1 2/c 1'
_atom_sites_solution_hydrogens geom
_atom_sites_solution_primary direct
_atom_sites_solution_secondary difmap
_audit_creation_method SHELXL-97
_cell_angle_alpha 90.00
_cell_angle_beta 125.1010(10)
_cell_angle_gamma 90.00
_cell_formula_units_Z 4
_cell_length_a 43.334(3)
_cell_length_b 9.8486(6)
_cell_length_c 27.1505(18)
_cell_measurement_reflns_used 111228
_cell_measurement_temperature 296(2)
_cell_measurement_theta_max 27.71
_cell_measurement_theta_min 2.29
_cell_volume 9480.0(11)
_computing_cell_refinement SAINT(Bruker,2001)
_computing_data_collection APEX2(Bruker,2003)
_computing_data_reduction APEX2(Bruker,2003)
_computing_structure_refinement 'SHELXL-97 (Sheldrick, 1997)'
_computing_structure_solution 'SHELXS-97 (Sheldrick, 1990)'
_diffrn_ambient_temperature 296(2)
_diffrn_measured_fraction_theta_full 0.998
_diffrn_measured_fraction_theta_max 0.998
_diffrn_radiation_monochromator graphite
_diffrn_radiation_source 'fine-focus sealed tube'
_diffrn_radiation_type MoK\a
_diffrn_radiation_wavelength 0.71073
_diffrn_reflns_av_R_equivalents 0.1275
_diffrn_reflns_av_sigmaI/netI 0.0755
_diffrn_reflns_limit_h_max 57
_diffrn_reflns_limit_h_min -57
_diffrn_reflns_limit_k_max 12
_diffrn_reflns_limit_k_min -11
_diffrn_reflns_limit_l_max 35
_diffrn_reflns_limit_l_min -35
_diffrn_reflns_number 99329
_diffrn_reflns_theta_full 28.01
_diffrn_reflns_theta_max 28.01
_diffrn_reflns_theta_min 1.83
_exptl_absorpt_coefficient_mu 5.467
_exptl_absorpt_correction_T_max 0.5599
_exptl_absorpt_correction_T_min 0.4395
_exptl_absorpt_correction_type multi-scan
_exptl_absorpt_process_details SADABS
_exptl_crystal_colour colorless
_exptl_crystal_density_diffrn 3.263
_exptl_crystal_description block
_exptl_crystal_F_000 8648
_exptl_crystal_size_max 0.18
_exptl_crystal_size_mid 0.16
_exptl_crystal_size_min 0.12
_refine_diff_density_max 2.318
_refine_diff_density_min -1.704
_refine_diff_density_rms 0.353
_refine_ls_extinction_coef 0.000179(17)
_refine_ls_extinction_expression Fc^*^=kFc[1+0.001xFc^2^\l^3^/sin(2\q)]^-1/4^
_refine_ls_extinction_method SHELXL
_refine_ls_goodness_of_fit_ref 1.033
_refine_ls_hydrogen_treatment mixed
_refine_ls_matrix_type full
_refine_ls_number_parameters 664
_refine_ls_number_reflns 11424
_refine_ls_number_restraints 8
_refine_ls_restrained_S_all 1.034
_refine_ls_R_factor_all 0.0835
_refine_ls_R_factor_gt 0.0613
_refine_ls_shift/su_max 0.007
_refine_ls_shift/su_mean 0.000
_refine_ls_structure_factor_coef Fsqd
_refine_ls_weighting_details 'calc w=1/[\s^2^(Fo^2^)+(0.0942P)^2^+61.1211P] where P=(Fo^2^+2Fc^2^)/3'
_refine_ls_weighting_scheme calc
_refine_ls_wR_factor_gt 0.1513
_refine_ls_wR_factor_ref 0.1696
_reflns_number_gt 8487
_reflns_number_total 11424
_reflns_threshold_expression >2sigma(I)
_cod_data_source_file ic401259r_si_002_2.cif
_cod_data_source_block 2
_cod_original_cell_volume 9480.1(11)
_cod_database_code 4335654

loop_
_symmetry_equiv_pos_as_xyz
'x, y, z'
'-x, y, -z+1/2'
'x+1/2, y+1/2, z'
'-x+1/2, y+1/2, -z+1/2'
'-x, -y, -z'
'x, -y, z-1/2'
'-x+1/2, -y+1/2, -z'
'x+1/2, -y+1/2, z-1/2'

loop_
_atom_site_label
_atom_site_type_symbol
_atom_site_fract_x
_atom_site_fract_y
_atom_site_fract_z
_atom_site_U_iso_or_equiv
_atom_site_adp_type
_atom_site_occupancy
_atom_site_symmetry_multiplicity
_atom_site_calc_flag
_atom_site_refinement_flags
_atom_site_disorder_assembly
_atom_site_disorder_group
Ag1 Ag 0.28137(3) 0.75880(6) 0.30351(4) 0.0433(2) Uani 1 1 d . . .
Ag2 Ag 0.27018(2) 0.49236(6) 0.35092(3) 0.03451(17) Uani 1 1 d . . .
Ag3 Ag 0.259741(19) 0.60740(6) 0.43879(3) 0.03085(16) Uani 1 1 d . . .
Ag4 Ag 0.26401(2) 0.89522(6) 0.44694(3) 0.03532(17) Uani 1 1 d . . .
Ag5 Ag 0.27102(2) 1.03864(6) 0.35390(3) 0.04107(19) Uani 1 1 d . . .
Ag6 Ag 0.210367(18) 0.78918(9) 0.32437(3) 0.04283(19) Uani 1 1 d . . .
Ag7 Ag 0.14664(2) 0.99146(7) 0.31190(3) 0.04021(18) Uani 1 1 d . . .
Ag8 Ag 0.1022(2) 1.2420(7) 0.3139(3) 0.0674(12) Uani 0.50 1 d P A 1
Ag9 Ag 0.15203(2) 1.52207(7) 0.30572(3) 0.0465(2) Uani 1 1 d . . .
Ag10 Ag 0.19808(2) 1.39025(6) 0.42927(3) 0.03518(17) Uani 1 1 d . . .
Ag11 Ag 0.19605(3) 1.26391(8) 0.29940(4) 0.0490(2) Uani 1 1 d . . .
Ag12 Ag 0.20285(2) 1.10066(6) 0.42871(3) 0.03688(17) Uani 1 1 d . . .
Ag13 Ag 0.38578(3) 0.25854(8) 0.30456(5) 0.0595(2) Uani 1 1 d . . .
Ag8' Ag 0.10111(17) 1.2446(5) 0.2979(3) 0.097(2) Uani 0.50 1 d P A 2
C1 C 0.2729(2) 0.7034(8) 0.3802(3) 0.0247(14) Uani 1 1 d . . .
C2 C 0.2737(2) 0.8285(7) 0.3755(3) 0.0243(14) Uani 1 1 d . . .
C3 C 0.1640(2) 1.1955(9) 0.3418(4) 0.0328(17) Uani 1 1 d . A .
C4 C 0.1604(2) 1.3191(8) 0.3361(3) 0.0295(16) Uani 1 1 d . A .
C5 C 0.0586(3) 0.9760(10) 0.2318(4) 0.044(2) Uani 1 1 d . . .
C6 C 0.0205(3) 0.9065(14) 0.1867(6) 0.067(3) Uani 1 1 d . A .
C7 C 0.4385(4) 0.0466(19) 0.3286(7) 0.104(6) Uani 1 1 d D . .
C8 C 0.4707(5) -0.038(3) 0.3614(11) 0.131(8) Uani 1 1 d . . .
C9 C 0.3538(3) 1.0128(9) 0.3549(4) 0.0364(19) Uani 1 1 d . . .
C10 C 0.3688(3) 1.1101(14) 0.4001(5) 0.066(3) Uani 1 1 d . . .
H10 H 0.3551 1.1886 0.3943 0.080 Uiso 1 1 calc R . .
C11 C 0.4035(5) 1.0916(17) 0.4530(7) 0.094(5) Uani 1 1 d . . .
H11 H 0.4129 1.1568 0.4832 0.113 Uiso 1 1 calc R . .
C12 C 0.4244(4) 0.9786(18) 0.4622(6) 0.089(5) Uani 1 1 d . . .
H12 H 0.4488 0.9702 0.4969 0.107 Uiso 1 1 calc R . .
C13 C 0.4092(4) 0.8778(18) 0.4198(6) 0.089(5) Uani 1 1 d . . .
H13 H 0.4222 0.7969 0.4271 0.107 Uiso 1 1 calc R . .
C14 C 0.3738(3) 0.8972(11) 0.3653(5) 0.055(3) Uani 1 1 d . . .
H14 H 0.3640 0.8300 0.3359 0.066 Uiso 1 1 calc R . .
C15 C 0.3721(3) 0.5092(9) 0.3674(4) 0.039(2) Uani 1 1 d . . .
C16 C 0.4027(3) 0.5346(15) 0.3660(5) 0.070(4) Uani 1 1 d . . .
H16 H 0.3993 0.5458 0.3291 0.084 Uiso 1 1 calc R . .
C17 C 0.4387(4) 0.544(2) 0.4188(7) 0.101(6) Uani 1 1 d . . .
H17 H 0.4592 0.5641 0.4173 0.121 Uiso 1 1 calc R . .
C18 C 0.4439(4) 0.5231(16) 0.4723(6) 0.084(5) Uani 1 1 d . . .
H18 H 0.4681 0.5265 0.5076 0.100 Uiso 1 1 calc R . .
C19 C 0.4145(5) 0.4977(16) 0.4754(5) 0.083(4) Uani 1 1 d . . .
H19 H 0.4182 0.4851 0.5124 0.099 Uiso 1 1 calc R . .
C20 C 0.3778(3) 0.4904(12) 0.4212(5) 0.055(3) Uani 1 1 d . . .
H20 H 0.3573 0.4724 0.4228 0.066 Uiso 1 1 calc R . .
C21 C 0.3328(2) 0.2678(7) 0.5031(4) 0.0247(15) Uani 1 1 d . . .
C22 C 0.3509(2) 0.3913(8) 0.5289(4) 0.0345(18) Uani 1 1 d . . .
H22 H 0.3372 0.4715 0.5143 0.041 Uiso 1 1 calc R . .
C23 C 0.3886(3) 0.3972(11) 0.5753(4) 0.045(2) Uani 1 1 d . . .
H23 H 0.3998 0.4804 0.5925 0.054 Uiso 1 1 calc R . .
C24 C 0.4096(3) 0.2800(11) 0.5963(5) 0.054(3) Uani 1 1 d . . .
H24 H 0.4352 0.2830 0.6274 0.065 Uiso 1 1 calc R . .
C25 C 0.3923(3) 0.1592(12) 0.5706(6) 0.065(3) Uani 1 1 d . . .
H25 H 0.4064 0.0797 0.5845 0.078 Uiso 1 1 calc R . .
C26 C 0.3545(3) 0.1517(9) 0.5247(4) 0.045(2) Uani 1 1 d . . .
H26 H 0.3435 0.0678 0.5082 0.054 Uiso 1 1 calc R . .
C27 C 0.1404(2) 0.7345(7) 0.4153(3) 0.0231(14) Uani 1 1 d . . .
C28 C 0.1430(3) 0.7400(8) 0.4690(4) 0.0339(18) Uani 1 1 d . . .
H28 H 0.1663 0.7521 0.5054 0.041 Uiso 1 1 calc R . .
C29 C 0.1109(3) 0.7274(10) 0.4680(5) 0.042(2) Uani 1 1 d . . .
H29 H 0.1130 0.7287 0.5040 0.051 Uiso 1 1 calc R . .
C30 C 0.0766(3) 0.7133(11) 0.4155(5) 0.052(3) Uani 1 1 d . . .
H30 H 0.0552 0.7061 0.4155 0.062 Uiso 1 1 calc R . .
C31 C 0.0733(3) 0.7094(11) 0.3620(5) 0.049(2) Uani 1 1 d . . .
H31 H 0.0497 0.7001 0.3258 0.059 Uiso 1 1 calc R . .
C32 C 0.1055(2) 0.7195(9) 0.3622(4) 0.0351(18) Uani 1 1 d . . .
H32 H 0.1033 0.7160 0.3261 0.042 Uiso 1 1 calc R . .
F1 F 0.0198(3) 0.7808(10) 0.2036(5) 0.114(4) Uani 1 1 d . . .
F2 F -0.0082(2) 0.9631(13) 0.1794(7) 0.176(7) Uani 1 1 d . . .
F3 F 0.0146(3) 0.8859(18) 0.1355(4) 0.174(7) Uani 1 1 d . . .
F4 F 0.4991(3) -0.0119(17) 0.3579(8) 0.192(8) Uani 1 1 d . . .
F5 F 0.4622(6) -0.1714(18) 0.3500(9) 0.229(9) Uani 1 1 d . . .
F6 F 0.4859(4) -0.0553(19) 0.4207(7) 0.199(7) Uani 1 1 d . . .
O1 O 0.08663(18) 0.9164(7) 0.2418(3) 0.0493(17) Uani 1 1 d . A .
O2 O 0.0565(2) 1.0790(9) 0.2557(5) 0.087(3) Uani 1 1 d . A .
O3 O 0.4176(3) 0.0335(13) 0.2758(5) 0.111(4) Uani 1 1 d D . .
O4 O 0.4350(4) 0.1302(13) 0.3607(6) 0.117(4) Uani 1 1 d D . .
O5 O 0.28948(15) 0.9226(5) 0.2509(2) 0.0267(11) Uani 1 1 d . . .
O6 O 0.28838(16) 1.1491(5) 0.2918(3) 0.0321(12) Uani 1 1 d . . .
H6 H 0.3010 1.2206 0.3094 0.038 Uiso 1 1 d R A .
O7 O 0.32543(16) 1.1181(5) 0.2469(2) 0.0292(12) Uani 1 1 d . . .
O8 O 0.30323(17) 0.3962(5) 0.3109(3) 0.0328(12) Uani 1 1 d . . .
O9 O 0.3066(2) 0.6192(6) 0.2702(3) 0.0410(15) Uani 1 1 d . . .
O10 O 0.33547(16) 0.4148(5) 0.2567(2) 0.0300(12) Uani 1 1 d . . .
O11 O 0.27085(15) 0.1267(5) 0.4654(2) 0.0237(10) Uani 1 1 d . . .
O12 O 0.26684(14) 0.3803(5) 0.4644(2) 0.0223(10) Uani 1 1 d . . .
O13 O 0.27069(16) 0.2605(4) 0.3852(2) 0.0247(11) Uani 1 1 d . . .
O14 O 0.20671(14) 0.6216(5) 0.4486(2) 0.0210(10) Uani 1 1 d . . .
O15 O 0.20491(15) 0.8725(5) 0.4519(2) 0.0247(10) Uani 1 1 d . . .
O16 O 0.16783(15) 0.7536(5) 0.3503(2) 0.0237(11) Uani 1 1 d . . .
O1W O 0.5000 0.7406(17) 0.2500 0.123(7) Uani 1 2 d S . .
H1WA H 0.5178 0.7111 0.2844 0.185 Uiso 0.50 1 d PR . .
H1WB H 0.4922 0.6772 0.2242 0.185 Uiso 0.50 1 d PR . .
O2W O 0.0587(3) 1.4083(12) 0.2871(6) 0.117(4) Uani 1 1 d U . .
H2WA H 0.0656 1.4903 0.2971 0.176 Uiso 1 1 d R A .
H2WB H 0.0357 1.3883 0.2705 0.176 Uiso 1 1 d R . .
P1 P 0.31249(6) 1.05046(18) 0.28182(8) 0.0233(4) Uani 1 1 d . A .
P2 P 0.32674(6) 0.48532(18) 0.29649(9) 0.0257(4) Uani 1 1 d . A .
P3 P 0.28216(5) 0.25902(16) 0.45022(8) 0.0184(3) Uani 1 1 d . A .
P4 P 0.18215(5) 0.74765(15) 0.41643(8) 0.0165(3) Uani 1 1 d . . .

loop_
_atom_site_aniso_label
_atom_site_aniso_U_11
_atom_site_aniso_U_22
_atom_site_aniso_U_33
_atom_site_aniso_U_23
_atom_site_aniso_U_13
_atom_site_aniso_U_12
Ag1 0.0823(6) 0.0267(3) 0.0578(4) 0.0022(3) 0.0616(5) 0.0024(3)
Ag2 0.0492(4) 0.0187(3) 0.0399(3) -0.0043(2) 0.0282(3) 0.0010(2)
Ag3 0.0484(4) 0.0204(3) 0.0383(3) 0.0063(2) 0.0334(3) 0.0019(2)
Ag4 0.0650(4) 0.0184(3) 0.0345(3) -0.0049(2) 0.0355(3) -0.0017(3)
Ag5 0.0666(5) 0.0156(3) 0.0599(4) 0.0006(3) 0.0474(4) -0.0013(3)
Ag6 0.0236(3) 0.0596(5) 0.0381(3) -0.0004(3) 0.0135(3) -0.0002(3)
Ag7 0.0452(4) 0.0305(4) 0.0420(4) -0.0087(3) 0.0234(3) -0.0053(3)
Ag8 0.0390(17) 0.084(3) 0.087(2) -0.0175(14) 0.0409(17) -0.0065(13)
Ag9 0.0657(5) 0.0264(3) 0.0519(4) 0.0067(3) 0.0365(4) -0.0034(3)
Ag10 0.0464(4) 0.0204(3) 0.0282(3) -0.0054(2) 0.0153(3) -0.0052(2)
Ag11 0.0736(6) 0.0451(4) 0.0609(5) 0.0037(3) 0.0577(5) 0.0018(4)
Ag12 0.0443(4) 0.0249(3) 0.0291(3) 0.0061(2) 0.0139(3) 0.0027(3)
Ag13 0.0443(5) 0.0544(5) 0.0722(6) 0.0051(4) 0.0291(4) 0.0046(4)
Ag8' 0.0275(14) 0.0465(19) 0.169(6) -0.033(2) 0.028(3) -0.0065(11)
C1 0.028(4) 0.022(3) 0.029(3) 0.002(3) 0.019(3) -0.001(3)
C2 0.028(4) 0.020(4) 0.029(3) -0.001(3) 0.019(3) 0.000(3)
C3 0.034(4) 0.030(4) 0.034(4) 0.006(3) 0.020(4) 0.000(3)
C4 0.034(4) 0.025(4) 0.027(4) -0.004(3) 0.015(3) -0.006(3)
C5 0.034(5) 0.045(5) 0.046(5) -0.003(4) 0.019(4) -0.009(4)
C6 0.037(6) 0.075(9) 0.069(8) -0.015(6) 0.019(5) -0.017(6)
C7 0.039(7) 0.124(16) 0.133(16) 0.038(13) 0.040(9) 0.008(8)
C8 0.055(10) 0.15(2) 0.121(16) -0.016(15) 0.010(10) -0.001(11)
C9 0.042(5) 0.037(5) 0.027(4) -0.001(3) 0.018(4) -0.013(4)
C10 0.055(7) 0.076(9) 0.046(6) -0.017(5) 0.016(5) -0.006(6)
C11 0.083(10) 0.095(12) 0.065(8) -0.029(8) 0.020(8) -0.024(9)
C12 0.061(8) 0.104(12) 0.052(7) 0.019(8) 0.004(6) -0.002(8)
C13 0.054(8) 0.110(13) 0.068(8) 0.036(8) 0.015(7) 0.009(8)
C14 0.049(6) 0.048(6) 0.049(6) 0.005(4) 0.017(5) -0.006(5)
C15 0.050(5) 0.027(4) 0.045(5) -0.009(3) 0.029(4) -0.009(4)
C16 0.052(6) 0.110(11) 0.051(6) -0.025(7) 0.032(5) -0.015(7)
C17 0.047(7) 0.176(18) 0.076(9) -0.039(10) 0.032(7) -0.021(9)
C18 0.063(8) 0.103(12) 0.048(7) -0.010(7) 0.011(6) 0.019(8)
C19 0.091(11) 0.111(12) 0.040(6) -0.009(7) 0.034(7) 0.008(9)
C20 0.053(6) 0.071(8) 0.049(6) -0.007(5) 0.034(5) -0.003(5)
C21 0.028(4) 0.024(4) 0.033(4) 0.000(3) 0.024(3) 0.000(3)
C22 0.038(4) 0.023(4) 0.045(5) -0.001(3) 0.025(4) -0.002(3)
C23 0.036(5) 0.051(6) 0.049(5) -0.009(4) 0.024(4) -0.012(4)
C24 0.033(5) 0.055(6) 0.064(7) -0.001(5) 0.023(5) 0.003(5)
C25 0.045(6) 0.054(7) 0.081(8) 0.014(6) 0.027(6) 0.022(5)
C26 0.039(5) 0.028(4) 0.059(6) -0.002(4) 0.023(4) 0.009(4)
C27 0.025(3) 0.016(3) 0.032(4) 0.005(3) 0.019(3) 0.006(3)
C28 0.039(5) 0.036(5) 0.035(4) 0.000(3) 0.026(4) 0.003(3)
C29 0.043(5) 0.052(6) 0.053(5) 0.000(4) 0.040(5) -0.002(4)
C30 0.037(5) 0.056(6) 0.079(7) 0.004(5) 0.043(5) 0.006(5)
C31 0.024(4) 0.064(6) 0.053(6) -0.009(5) 0.018(4) -0.004(4)
C32 0.029(4) 0.037(4) 0.040(4) 0.005(3) 0.020(4) 0.002(3)
F1 0.070(6) 0.096(7) 0.136(9) -0.008(6) 0.036(6) -0.043(5)
F2 0.036(4) 0.150(10) 0.270(15) -0.098(10) 0.046(7) -0.014(5)
F3 0.107(8) 0.32(2) 0.061(5) -0.041(9) 0.031(6) -0.100(11)
F4 0.072(7) 0.224(17) 0.261(19) 0.091(14) 0.086(10) 0.038(9)
F5 0.25(2) 0.120(13) 0.236(19) 0.031(13) 0.087(16) 0.082(13)
F6 0.133(11) 0.258(19) 0.126(11) 0.025(12) 0.027(9) 0.084(12)
O1 0.035(3) 0.059(4) 0.051(4) -0.007(3) 0.023(3) -0.007(3)
O2 0.041(4) 0.077(6) 0.138(8) -0.050(6) 0.048(5) -0.018(4)
O3 0.078(7) 0.134(10) 0.067(6) 0.006(6) 0.011(6) -0.037(7)
O4 0.120(10) 0.105(10) 0.139(11) 0.015(8) 0.081(9) 0.026(8)
O5 0.034(3) 0.017(2) 0.035(3) 0.000(2) 0.023(2) -0.003(2)
O6 0.049(3) 0.015(2) 0.048(3) -0.008(2) 0.037(3) -0.008(2)
O7 0.043(3) 0.024(3) 0.036(3) 0.002(2) 0.032(3) -0.002(2)
O8 0.045(3) 0.018(3) 0.058(4) -0.004(2) 0.043(3) -0.003(2)
O9 0.073(4) 0.020(3) 0.060(4) 0.008(2) 0.056(4) 0.012(3)
O10 0.038(3) 0.025(3) 0.039(3) -0.006(2) 0.028(3) 0.002(2)
O11 0.036(3) 0.010(2) 0.029(2) 0.0019(18) 0.021(2) -0.0003(19)
O12 0.030(3) 0.014(2) 0.030(2) 0.0022(18) 0.022(2) 0.0053(19)
O13 0.037(3) 0.016(2) 0.029(3) -0.0001(18) 0.023(2) 0.001(2)
O14 0.025(2) 0.014(2) 0.025(2) 0.0022(18) 0.016(2) 0.0026(18)
O15 0.031(3) 0.016(2) 0.029(2) -0.0023(19) 0.018(2) -0.001(2)
O16 0.030(3) 0.022(3) 0.023(2) 0.0011(18) 0.017(2) -0.0012(19)
O1W 0.088(13) 0.133(18) 0.152(19) 0.000 0.070(14) 0.000
O2W 0.106(7) 0.088(7) 0.142(8) -0.007(6) 0.062(6) -0.008(5)
P1 0.0341(10) 0.0159(8) 0.0292(9) -0.0018(7) 0.0237(8) -0.0027(7)
P2 0.0388(11) 0.0147(8) 0.0390(10) -0.0015(7) 0.0312(9) 0.0001(7)
P3 0.0259(9) 0.0099(8) 0.0238(8) -0.0006(6) 0.0168(7) -0.0006(6)
P4 0.0197(8) 0.0111(8) 0.0218(8) 0.0004(6) 0.0139(7) 0.0005(6)

loop_
_atom_type_symbol
_atom_type_description
_atom_type_scat_dispersion_real
_atom_type_scat_dispersion_imag
_atom_type_scat_source
C C 0.0033 0.0016 'International Tables Vol C Tables 4.2.6.8 and 6.1.1.4'
H H 0.0000 0.0000 'International Tables Vol C Tables 4.2.6.8 and 6.1.1.4'
O O 0.0106 0.0060 'International Tables Vol C Tables 4.2.6.8 and 6.1.1.4'
F F 0.0171 0.0103 'International Tables Vol C Tables 4.2.6.8 and 6.1.1.4'
P P 0.1023 0.0942 'International Tables Vol C Tables 4.2.6.8 and 6.1.1.4'
Ag Ag -0.8971 1.1015 'International Tables Vol C Tables 4.2.6.8 and 6.1.1.4'

loop_
_geom_angle_atom_site_label_1
_geom_angle_atom_site_label_2
_geom_angle_atom_site_label_3
_geom_angle
_geom_angle_site_symmetry_1
_geom_angle_site_symmetry_3
O9 Ag1 C2 151.5(2) . .
O9 Ag1 O5 84.06(19) . .
C2 Ag1 O5 118.1(2) . .
O9 Ag1 C1 124.7(2) . .
C2 Ag1 C1 30.9(3) . .
O5 Ag1 C1 148.9(2) . .
O9 Ag1 Ag2 82.91(14) . .
C2 Ag1 Ag2 76.21(18) . .
O5 Ag1 Ag2 165.65(13) . .
C1 Ag1 Ag2 45.39(18) . .
O9 Ag1 Ag5 156.10(16) . .
C2 Ag1 Ag5 41.42(18) . .
O5 Ag1 Ag5 76.87(13) . .
C1 Ag1 Ag5 72.24(19) . .
Ag2 Ag1 Ag5 117.22(3) . .
C1 Ag2 O8 127.2(2) . .
C1 Ag2 O13 138.7(2) . .
O8 Ag2 O13 85.90(17) . .
C1 Ag2 O5 116.9(2) . 4_545
O8 Ag2 O5 84.38(18) . 4_545
O13 Ag2 O5 86.78(17) . 4_545
C1 Ag2 Ag3 48.47(18) . .
O8 Ag2 Ag3 158.31(15) . .
O13 Ag2 Ag3 91.29(12) . .
O5 Ag2 Ag3 116.98(12) 4_545 .
C1 Ag2 Ag1 50.10(18) . .
O8 Ag2 Ag1 82.56(13) . .
O13 Ag2 Ag1 168.17(13) . .
O5 Ag2 Ag1 94.64(12) 4_545 .
Ag3 Ag2 Ag1 98.47(2) . .
C1 Ag3 O12 126.3(2) . .
C1 Ag3 O15 127.2(2) . 7_566
O12 Ag3 O15 80.24(17) . 7_566
C1 Ag3 O14 134.6(2) . .
O12 Ag3 O14 89.61(16) . .
O15 Ag3 O14 80.57(17) 7_566 .
C1 Ag3 Ag4 66.0(2) . .
O12 Ag3 Ag4 162.03(12) . .
O15 Ag3 Ag4 81.79(12) 7_566 .
O14 Ag3 Ag4 87.58(11) . .
C1 Ag3 Ag2 48.9(2) . .
O12 Ag3 Ag2 79.23(12) . .
O15 Ag3 Ag2 138.20(12) 7_566 .
O14 Ag3 Ag2 134.98(12) . .
Ag4 Ag3 Ag2 114.81(2) . .
C1 Ag3 Ag6 49.2(2) . .
O12 Ag3 Ag6 138.57(13) . .
O15 Ag3 Ag6 138.85(12) 7_566 .
O14 Ag3 Ag6 85.82(11) . .
Ag4 Ag3 Ag6 58.88(2) . .
Ag2 Ag3 Ag6 75.40(2) . .
C1 Ag3 Ag10 139.2(2) . 1_545
O12 Ag3 Ag10 50.24(12) . 1_545
O15 Ag3 Ag10 93.50(12) 7_566 1_545
O14 Ag3 Ag10 44.37(11) . 1_545
Ag4 Ag3 Ag10 131.55(3) . 1_545
Ag2 Ag3 Ag10 100.59(2) . 1_545
Ag6 Ag3 Ag10 103.38(3) . 1_545
C2 Ag4 O11 113.6(2) . 1_565
C2 Ag4 O14 139.6(2) . 7_566
O11 Ag4 O14 84.02(16) 1_565 7_566
C2 Ag4 Ag3 71.64(18) . .
O11 Ag4 Ag3 173.42(12) 1_565 .
O14 Ag4 Ag3 89.40(11) 7_566 .
C2 Ag4 Ag6 49.85(18) . .
O11 Ag4 Ag6 120.86(12) 1_565 .
O14 Ag4 Ag6 149.86(12) 7_566 .
Ag3 Ag4 Ag6 65.44(2) . .
C2 Ag4 Ag5 44.23(18) . .
O11 Ag4 Ag5 70.28(12) 1_565 .
O14 Ag4 Ag5 141.90(12) 7_566 .
Ag3 Ag4 Ag5 115.43(2) . .
Ag6 Ag4 Ag5 67.61(2) . .
C2 Ag4 Ag12 126.68(18) . .
O11 Ag4 Ag12 52.50(13) 1_565 .
O14 Ag4 Ag12 93.25(12) 7_566 .
Ag3 Ag4 Ag12 128.29(3) . .
Ag6 Ag4 Ag12 90.24(3) . .
Ag5 Ag4 Ag12 92.75(2) . .
C2 Ag5 O13 144.4(2) . 1_565
C2 Ag5 O6 128.8(2) . .
O13 Ag5 O6 84.53(17) 1_565 .
C2 Ag5 Ag4 48.82(19) . .
O13 Ag5 Ag4 96.10(13) 1_565 .
O6 Ag5 Ag4 170.16(14) . .
C2 Ag5 Ag1 44.63(19) . .
O13 Ag5 Ag1 169.00(13) 1_565 .
O6 Ag5 Ag1 85.14(12) . .
Ag4 Ag5 Ag1 93.43(2) . .
C2 Ag5 Ag6 42.7(2) . .
O13 Ag5 Ag6 127.11(14) 1_565 .
O6 Ag5 Ag6 132.01(13) . .
Ag4 Ag5 Ag6 54.58(2) . .
Ag1 Ag5 Ag6 63.34(2) . .
C2 Ag6 O10 124.4(2) . 4
C2 Ag6 O16 136.0(2) . .
O10 Ag6 O16 88.40(18) 4 .
C2 Ag6 O7 127.9(2) . 4_545
O10 Ag6 O7 78.5(2) 4 4_545
O16 Ag6 O7 83.09(17) . 4_545
C2 Ag6 C1 30.8(3) . .
O10 Ag6 C1 147.5(2) 4 .
O16 Ag6 C1 124.1(2) . .
O7 Ag6 C1 103.9(2) 4_545 .
C2 Ag6 Ag4 50.37(17) . .
O10 Ag6 Ag4 125.21(14) 4 .
O16 Ag6 Ag4 87.68(13) . .
O7 Ag6 Ag4 154.39(13) 4_545 .
C1 Ag6 Ag4 62.31(18) . .
C2 Ag6 Ag3 66.26(18) . .
O10 Ag6 Ag3 168.20(13) 4 .
O16 Ag6 Ag3 79.83(12) . .
O7 Ag6 Ag3 99.06(13) 4_545 .
C1 Ag6 Ag3 44.33(17) . .
Ag4 Ag6 Ag3 55.68(2) . .
C2 Ag6 Ag7 127.52(18) . .
O10 Ag6 Ag7 50.08(14) 4 .
O16 Ag6 Ag7 50.06(12) . .
O7 Ag6 Ag7 103.51(13) 4_545 .
C1 Ag6 Ag7 150.67(18) . .
Ag4 Ag6 Ag7 88.38(3) . .
Ag3 Ag6 Ag7 120.49(3) . .
C2 Ag6 Ag5 39.27(18) . .
O10 Ag6 Ag5 87.80(13) 4 .
O16 Ag6 Ag5 133.06(12) . .
O7 Ag6 Ag5 141.23(13) 4_545 .
C1 Ag6 Ag5 69.91(18) . .
Ag4 Ag6 Ag5 57.81(2) . .
Ag3 Ag6 Ag5 100.84(3) . .
Ag7 Ag6 Ag5 94.48(3) . .
C3 Ag7 O1 127.1(3) . .
C3 Ag7 O10 112.0(3) . 4
O1 Ag7 O10 88.5(2) . 4
C3 Ag7 O16 139.0(2) . .
O1 Ag7 O16 90.8(2) . .
O10 Ag7 O16 80.36(17) 4 .
C3 Ag7 Ag12 48.6(2) . .
O1 Ag7 Ag12 151.01(18) . .
O10 Ag7 Ag12 120.26(13) 4 .
O16 Ag7 Ag12 90.87(12) . .
C3 Ag7 Ag8' 48.9(3) . .
O1 Ag7 Ag8' 79.4(2) . .
O10 Ag7 Ag8' 127.17(19) 4 .
O16 Ag7 Ag8' 149.92(18) . .
Ag12 Ag7 Ag8' 84.79(13) . .
C3 Ag7 Ag8 48.8(3) . .
O1 Ag7 Ag8 81.6(2) . .
O10 Ag7 Ag8 134.51(17) 4 .
O16 Ag7 Ag8 143.55(16) . .
Ag12 Ag7 Ag8 80.01(13) . .
Ag8' Ag7 Ag8 7.4(2) . .
C3 Ag7 Ag6 116.3(2) . .
O1 Ag7 Ag6 112.25(19) . .
O10 Ag7 Ag6 44.67(12) 4 .
O16 Ag7 Ag6 45.74(12) . .
Ag12 Ag7 Ag6 89.10(3) . .
Ag8' Ag7 Ag6 162.99(11) . .
Ag8 Ag7 Ag6 165.10(12) . .
O2W Ag8 O2 93.1(5) . .
O2W Ag8 C4 114.7(5) . .
O2 Ag8 C4 140.0(4) . .
O2W Ag8 C3 144.7(5) . .
O2 Ag8 C3 116.7(4) . .
C4 Ag8 C3 30.1(3) . .
O2W Ag8 Ag7 163.7(4) . .
O2 Ag8 Ag7 74.8(3) . .
C4 Ag8 Ag7 71.5(3) . .
C3 Ag8 Ag7 42.7(2) . .
C4 Ag9 O7 125.6(3) . 4
C4 Ag9 O16 137.8(2) . 1_565
O7 Ag9 O16 80.34(17) 4 1_565
C4 Ag9 O3 103.6(4) . 4_565
O7 Ag9 O3 98.9(4) 4 4_565
O16 Ag9 O3 104.0(3) 1_565 4_565
C4 Ag9 Ag10 46.2(2) . .
O7 Ag9 Ag10 127.32(14) 4 .
O16 Ag9 Ag10 91.84(12) 1_565 .
O3 Ag9 Ag10 133.2(3) 4_565 .
C4 Ag9 Ag11 45.9(2) . .
O7 Ag9 Ag11 79.64(13) 4 .
O16 Ag9 Ag11 137.70(13) 1_565 .
O3 Ag9 Ag11 115.7(3) 4_565 .
Ag10 Ag9 Ag11 71.96(3) . .
C4 Ag10 O14 119.4(2) . 1_565
C4 Ag10 O11 154.3(2) . 7_566
O14 Ag10 O11 83.68(16) 1_565 7_566
C4 Ag10 O12 110.7(2) . 1_565
O14 Ag10 O12 87.21(16) 1_565 1_565
O11 Ag10 O12 79.33(17) 7_566 1_565
C4 Ag10 Ag12 71.5(2) . .
O14 Ag10 Ag12 167.92(12) 1_565 .
O11 Ag10 Ag12 86.76(11) 7_566 .
O12 Ag10 Ag12 83.77(11) 1_565 .
C4 Ag10 Ag9 44.1(2) . .
O14 Ag10 Ag9 75.41(12) 1_565 .
O11 Ag10 Ag9 157.17(12) 7_566 .
O12 Ag10 Ag9 108.26(11) 1_565 .
Ag12 Ag10 Ag9 115.09(3) . .
C4 Ag10 Ag3 109.2(2) . 1_565
O14 Ag10 Ag3 47.99(12) 1_565 1_565
O11 Ag10 Ag3 94.50(12) 7_566 1_565
O12 Ag10 Ag3 44.02(11) 1_565 1_565
Ag12 Ag10 Ag3 125.89(3) . 1_565
Ag9 Ag10 Ag3 78.37(2) . 1_565
O9 Ag11 C4 139.2(2) 4 .
O9 Ag11 C3 117.2(3) 4 .
C4 Ag11 C3 30.3(3) . .
O9 Ag11 O5 80.91(18) 4 4
C4 Ag11 O5 123.3(2) . 4
C3 Ag11 O5 152.9(2) . 4
O9 Ag11 Ag9 140.46(18) 4 .
C4 Ag11 Ag9 40.58(19) . .
C3 Ag11 Ag9 70.6(2) . .
O5 Ag11 Ag9 82.69(12) 4 .
C3 Ag12 O15 126.6(3) . .
C3 Ag12 O12 145.2(3) . 7_566
O15 Ag12 O12 80.77(16) . 7_566
C3 Ag12 O11 112.7(2) . 1_565
O15 Ag12 O11 97.89(17) . 1_565
O12 Ag12 O11 79.20(16) 7_566 1_565
C3 Ag12 Ag10 64.1(2) . .
O15 Ag12 Ag10 162.85(13) . .
O12 Ag12 Ag10 84.67(11) 7_566 .
O11 Ag12 Ag10 88.18(11) 1_565 .
C3 Ag12 Ag7 47.6(2) . .
O15 Ag12 Ag7 79.21(13) . .
O12 Ag12 Ag7 152.59(12) 7_566 .
O11 Ag12 Ag7 121.98(11) 1_565 .
Ag10 Ag12 Ag7 111.16(3) . .
C3 Ag12 Ag4 120.4(2) . .
O15 Ag12 Ag4 55.65(13) . .
O12 Ag12 Ag4 91.94(11) 7_566 .
O11 Ag12 Ag4 46.74(11) 1_565 .
Ag10 Ag12 Ag4 134.34(3) . .
Ag7 Ag12 Ag4 92.05(3) . .
O4 Ag13 O10 171.7(4) . .
O4 Ag13 O7 111.2(4) . 1_545
O10 Ag13 O7 73.65(18) . 1_545
C4 Ag8' O2 151.0(4) . .
C4 Ag8' C3 31.0(3) . .
O2 Ag8' C3 121.3(4) . .
C4 Ag8' O2W 115.9(4) . .
O2 Ag8' O2W 93.0(4) . .
C3 Ag8' O2W 145.0(4) . .
C4 Ag8' Ag7 74.2(3) . .
O2 Ag8' Ag7 77.3(3) . .
C3 Ag8' Ag7 44.1(2) . .
O2W Ag8' Ag7 169.2(4) . .
C2 C1 Ag3 122.5(6) . .
C2 C1 Ag2 153.9(6) . .
Ag3 C1 Ag2 82.7(3) . .
C2 C1 Ag6 70.8(5) . .
Ag3 C1 Ag6 86.5(3) . .
Ag2 C1 Ag6 107.5(3) . .
C2 C1 Ag1 69.8(4) . .
Ag3 C1 Ag1 166.4(4) . .
Ag2 C1 Ag1 84.5(2) . .
Ag6 C1 Ag1 93.1(3) . .
C1 C2 Ag5 171.8(6) . .
C1 C2 Ag1 79.3(5) . .
Ag5 C2 Ag1 93.9(3) . .
C1 C2 Ag6 78.4(5) . .
Ag5 C2 Ag6 98.1(3) . .
Ag1 C2 Ag6 98.3(3) . .
C1 C2 Ag4 99.6(5) . .
Ag5 C2 Ag4 87.0(3) . .
Ag1 C2 Ag4 178.0(4) . .
Ag6 C2 Ag4 79.8(2) . .
C4 C3 Ag7 153.6(7) . .
C4 C3 Ag12 121.8(6) . .
Ag7 C3 Ag12 83.8(3) . .
C4 C3 Ag8' 72.6(5) . .
Ag7 C3 Ag8' 87.0(3) . .
Ag12 C3 Ag8' 126.8(4) . .
C4 C3 Ag11 73.8(5) . .
Ag7 C3 Ag11 105.1(3) . .
Ag12 C3 Ag11 110.3(4) . .
Ag8' C3 Ag11 122.7(4) . .
C4 C3 Ag8 74.4(6) . .
Ag7 C3 Ag8 88.5(3) . .
Ag12 C3 Ag8 117.3(4) . .
Ag8' C3 Ag8 9.9(3) . .
Ag11 C3 Ag8 131.6(4) . .
C3 C4 Ag9 165.9(6) . .
C3 C4 Ag10 102.4(6) . .
Ag9 C4 Ag10 89.7(3) . .
C3 C4 Ag8' 76.3(5) . .
Ag9 C4 Ag8' 103.4(4) . .
Ag10 C4 Ag8' 121.8(4) . .
C3 C4 Ag11 75.9(5) . .
Ag9 C4 Ag11 93.5(3) . .
Ag10 C4 Ag11 109.3(3) . .
Ag8' C4 Ag11 125.6(4) . .
C3 C4 Ag8 75.6(5) . .
Ag9 C4 Ag8 106.7(4) . .
Ag10 C4 Ag8 112.1(4) . .
Ag8' C4 Ag8 9.9(3) . .
Ag11 C4 Ag8 133.6(4) . .
O1 C5 O2 129.5(9) . .
O1 C5 C6 115.8(9) . .
O2 C5 C6 114.4(10) . .
F2 C6 F3 109.5(14) . .
F2 C6 F1 104.5(13) . .
F3 C6 F1 101.4(13) . .
F2 C6 C5 115.9(11) . .
F3 C6 C5 112.7(11) . .
F1 C6 C5 111.5(10) . .
O3 C7 O4 126.3(17) . .
O3 C7 C8 119.3(19) . .
O4 C7 C8 114.3(17) . .
F4 C8 F5 108(2) . .
F4 C8 F6 106.0(16) . .
F5 C8 F6 92(2) . .
F4 C8 C7 118(2) . .
F5 C8 C7 112.7(17) . .
F6 C8 C7 117(2) . .
C14 C9 C10 118.4(9) . .
C14 C9 P1 121.2(7) . .
C10 C9 P1 119.8(8) . .
C11 C10 C9 120.5(13) . .
C11 C10 H10 119.7 . .
C9 C10 H10 119.7 . .
C12 C11 C10 120.9(13) . .
C12 C11 H11 119.6 . .
C10 C11 H11 119.6 . .
C13 C12 C11 119.3(13) . .
C13 C12 H12 120.3 . .
C11 C12 H12 120.3 . .
C12 C13 C14 119.7(15) . .
C12 C13 H13 120.2 . .
C14 C13 H13 120.2 . .
C9 C14 C13 120.9(12) . .
C9 C14 H14 119.5 . .
C13 C14 H14 119.6 . .
C20 C15 C16 118.4(10) . .
C20 C15 P2 123.1(8) . .
C16 C15 P2 118.1(8) . .
C15 C16 C17 121.1(12) . .
C15 C16 H16 119.5 . .
C17 C16 H16 119.5 . .
C18 C17 C16 119.4(14) . .
C18 C17 H17 120.3 . .
C16 C17 H17 120.3 . .
C19 C18 C17 121.1(12) . .
C19 C18 H18 119.4 . .
C17 C18 H18 119.4 . .
C18 C19 C20 118.8(12) . .
C18 C19 H19 120.6 . .
C20 C19 H19 120.6 . .
C15 C20 C19 121.1(11) . .
C15 C20 H20 119.4 . .
C19 C20 H20 119.4 . .
C26 C21 C22 117.4(8) . .
C26 C21 P3 121.2(6) . .
C22 C21 P3 121.0(6) . .
C23 C22 C21 121.6(8) . .
C23 C22 H22 119.2 . .
C21 C22 H22 119.2 . .
C22 C23 C24 120.0(9) . .
C22 C23 H23 120.0 . .
C24 C23 H23 120.0 . .
C25 C24 C23 118.7(10) . .
C25 C24 H24 120.6 . .
C23 C24 H24 120.6 . .
C24 C25 C26 121.9(10) . .
C24 C25 H25 119.1 . .
C26 C25 H25 119.1 . .
C25 C26 C21 120.4(9) . .
C25 C26 H26 119.8 . .
C21 C26 H26 119.8 . .
C32 C27 C28 118.6(7) . .
C32 C27 P4 121.2(6) . .
C28 C27 P4 120.2(6) . .
C29 C28 C27 120.0(9) . .
C29 C28 H28 120.0 . .
C27 C28 H28 120.0 . .
C30 C29 C28 121.0(9) . .
C30 C29 H29 119.5 . .
C28 C29 H29 119.5 . .
C29 C30 C31 120.0(9) . .
C29 C30 H30 120.0 . .
C31 C30 H30 120.0 . .
C30 C31 C32 119.8(9) . .
C30 C31 H31 120.1 . .
C32 C31 H31 120.1 . .
C27 C32 C31 120.6(9) . .
C27 C32 H32 119.7 . .
C31 C32 H32 119.7 . .
C5 O1 Ag7 122.4(6) . .
C5 O2 Ag8' 123.7(7) . .
C5 O2 Ag8 129.2(7) . .
Ag8' O2 Ag8 10.1(3) . .
C7 O3 Ag9 140.0(12) . 4_535
C7 O4 Ag13 110.6(11) . .
P1 O5 Ag1 121.3(3) . .
P1 O5 Ag11 123.6(3) . 4_545
Ag1 O5 Ag11 94.58(18) . 4_545
P1 O5 Ag2 107.9(3) . 4
Ag1 O5 Ag2 115.8(2) . 4
Ag11 O5 Ag2 89.55(17) 4_545 4
P1 O6 Ag5 110.0(3) . .
P1 O6 H6 109.4 . .
Ag5 O6 H6 109.5 . .
P1 O7 Ag9 129.9(3) . 4_545
P1 O7 Ag6 121.7(3) . 4
Ag9 O7 Ag6 95.55(18) 4_545 4
P1 O7 Ag13 118.3(3) . 1_565
Ag9 O7 Ag13 87.34(17) 4_545 1_565
Ag6 O7 Ag13 94.29(18) 4 1_565
P2 O8 Ag2 122.1(3) . .
P2 O9 Ag1 128.7(3) . .
P2 O9 Ag11 131.6(3) . 4_545
Ag1 O9 Ag11 98.3(2) . 4_545
P2 O10 Ag6 120.0(3) . 4_545
P2 O10 Ag13 116.1(3) . .
Ag6 O10 Ag13 101.11(19) 4_545 .
P2 O10 Ag7 134.9(3) . 4_545
Ag6 O10 Ag7 85.26(17) 4_545 4_545
Ag13 O10 Ag7 91.34(18) . 4_545
P3 O11 Ag4 143.3(3) . 1_545
P3 O11 Ag10 109.7(3) . 7_566
Ag4 O11 Ag10 96.02(17) 1_545 7_566
P3 O11 Ag12 117.6(3) . 1_545
Ag4 O11 Ag12 80.76(15) 1_545 1_545
Ag10 O11 Ag12 101.15(18) 7_566 1_545
P3 O12 Ag3 133.3(3) . .
P3 O12 Ag12 110.6(3) . 7_566
Ag3 O12 Ag12 100.00(18) . 7_566
P3 O12 Ag10 121.4(3) . 1_545
Ag3 O12 Ag10 85.75(15) . 1_545
Ag12 O12 Ag10 99.11(17) 7_566 1_545
P3 O13 Ag5 110.0(2) . 1_545
P3 O13 Ag2 111.8(2) . .
Ag5 O13 Ag2 136.6(2) 1_545 .
P4 O14 Ag10 134.0(3) . 1_545
P4 O14 Ag4 117.3(3) . 7_566
Ag10 O14 Ag4 96.23(17) 1_545 7_566
P4 O14 Ag3 111.6(2) . .
Ag10 O14 Ag3 87.64(16) 1_545 .
Ag4 O14 Ag3 103.65(18) 7_566 .
P4 O15 Ag12 134.5(3) . .
P4 O15 Ag3 124.0(3) . 7_566
Ag12 O15 Ag3 98.63(18) . 7_566
P4 O16 Ag6 120.0(3) . .
P4 O16 Ag9 110.4(2) . 1_545
Ag6 O16 Ag9 91.97(17) . 1_545
P4 O16 Ag7 109.2(2) . .
Ag6 O16 Ag7 84.20(15) . .
Ag9 O16 Ag7 136.1(2) 1_545 .
H1WA O1W H1WB 109.5 . .
Ag8 O2W Ag8' 10.1(3) . .
Ag8 O2W H2WA 120.4 . .
Ag8' O2W H2WA 120.6 . .
Ag8 O2W H2WB 120.5 . .
Ag8' O2W H2WB 120.5 . .
H2WA O2W H2WB 118.8 . .
O7 P1 O5 112.4(3) . .
O7 P1 O6 111.3(3) . .
O5 P1 O6 108.6(3) . .
O7 P1 C9 107.0(4) . .
O5 P1 C9 111.1(3) . .
O6 P1 C9 106.3(4) . .
O10 P2 O9 112.2(3) . .
O10 P2 O8 113.1(3) . .
O9 P2 O8 109.0(3) . .
O10 P2 C15 104.9(4) . .
O9 P2 C15 111.6(4) . .
O8 P2 C15 105.8(4) . .
O12 P3 O11 110.3(3) . .
O12 P3 O13 112.6(3) . .
O11 P3 O13 112.0(3) . .
O12 P3 C21 105.6(3) . .
O11 P3 C21 105.0(3) . .
O13 P3 C21 110.8(3) . .
O15 P4 O16 112.9(3) . .
O15 P4 O14 107.9(3) . .
O16 P4 O14 112.3(3) . .
O15 P4 C27 110.5(3) . .
O16 P4 C27 105.0(3) . .
O14 P4 C27 108.2(3) . .

loop_
_geom_bond_atom_site_label_1
_geom_bond_atom_site_label_2
_geom_bond_distance
_geom_bond_site_symmetry_2
Ag1 O9 2.245(5) .
Ag1 C2 2.268(7) .
Ag1 O5 2.312(5) .
Ag1 C1 2.375(7) .
Ag1 Ag2 3.0814(9) .
Ag1 Ag5 3.2208(9) .
Ag2 C1 2.204(8) .
Ag2 O8 2.432(5) .
Ag2 O13 2.462(5) .
Ag2 O5 2.565(5) 4_545
Ag2 Ag3 2.9019(8) .
Ag3 C1 2.191(7) .
Ag3 O12 2.310(5) .
Ag3 O15 2.443(5) 7_566
Ag3 O14 2.465(5) .
Ag3 Ag4 2.8410(9) .
Ag3 Ag6 3.1288(9) .
Ag3 Ag10 3.3146(9) 1_545
Ag4 C2 2.305(7) .
Ag4 O11 2.316(5) 1_565
Ag4 O14 2.354(5) 7_566
Ag4 Ag6 2.9450(9) .
Ag4 Ag5 3.0581(9) .
Ag4 Ag12 3.1391(10) .
Ag5 C2 2.136(7) .
Ag5 O13 2.348(5) 1_565
Ag5 O6 2.460(5) .
Ag5 Ag6 3.3412(10) .
Ag6 C2 2.287(7) .
Ag6 O10 2.300(5) 4
Ag6 O16 2.348(5) .
Ag6 O7 2.353(5) 4_545
Ag6 C1 2.373(8) .
Ag6 Ag7 3.2610(10) .
Ag7 C3 2.136(9) .
Ag7 O1 2.289(6) .
Ag7 O10 2.509(5) 4
Ag7 O16 2.513(5) .
Ag7 Ag12 2.8747(9) .
Ag7 Ag8' 3.064(5) .
Ag7 Ag8 3.149(7) .
Ag8 O2W 2.278(14) .
Ag8 O2 2.324(10) .
Ag8 C4 2.355(10) .
Ag8 C3 2.368(11) .
Ag9 C4 2.113(8) .
Ag9 O7 2.343(5) 4
Ag9 O16 2.487(5) 1_565
Ag9 O3 2.519(11) 4_565
Ag9 Ag10 3.0367(10) .
Ag9 Ag11 3.2415(11) .
Ag10 C4 2.192(7) .
Ag10 O14 2.320(5) 1_565
Ag10 O11 2.365(5) 7_566
Ag10 O12 2.555(5) 1_565
Ag10 Ag12 2.8602(9) .
Ag10 Ag3 3.3146(9) 1_565
Ag11 O9 2.317(6) 4
Ag11 C4 2.333(8) .
Ag11 C3 2.356(8) .
Ag11 O5 2.385(5) 4
Ag12 C3 2.170(8) .
Ag12 O15 2.321(5) .
Ag12 O12 2.407(5) 7_566
Ag12 O11 2.523(5) 1_565
Ag13 O4 2.176(13) .
Ag13 O10 2.356(6) .
Ag13 O7 2.549(6) 1_545
Ag8' C4 2.270(10) .
Ag8' O2 2.273(10) .
Ag8' C3 2.311(10) .
Ag8' O2W 2.333(14) .
C1 C2 1.240(11) .
C3 C4 1.226(12) .
C5 O1 1.231(12) .
C5 O2 1.236(12) .
C5 C6 1.539(14) .
C6 F2 1.269(15) .
C6 F3 1.278(16) .
C6 F1 1.326(16) .
C7 O3 1.182(14) .
C7 O4 1.271(15) .
C7 C8 1.41(2) .
C8 F4 1.31(3) .
C8 F5 1.36(3) .
C8 F6 1.36(3) .
C9 C14 1.359(14) .
C9 C10 1.390(13) .
C9 P1 1.787(9) .
C10 C11 1.370(18) .
C10 H10 0.9300 .
C11 C12 1.37(2) .
C11 H11 0.9300 .
C12 C13 1.37(2) .
C12 H12 0.9300 .
C13 C14 1.401(16) .
C13 H13 0.9300 .
C14 H14 0.9300 .
C15 C20 1.347(13) .
C15 C16 1.372(15) .
C15 P2 1.808(10) .
C16 C17 1.387(17) .
C16 H16 0.9300 .
C17 C18 1.35(2) .
C17 H17 0.9300 .
C18 C19 1.35(2) .
C18 H18 0.9300 .
C19 C20 1.417(18) .
C19 H19 0.9300 .
C20 H20 0.9300 .
C21 C26 1.379(11) .
C21 C22 1.398(11) .
C21 P3 1.807(8) .
C22 C23 1.373(12) .
C22 H22 0.9300 .
C23 C24 1.376(15) .
C23 H23 0.9300 .
C24 C25 1.365(16) .
C24 H24 0.9300 .
C25 C26 1.376(14) .
C25 H25 0.9300 .
C26 H26 0.9300 .
C27 C32 1.371(11) .
C27 C28 1.398(11) .
C27 P4 1.796(8) .
C28 C29 1.379(12) .
C28 H28 0.9300 .
C29 C30 1.351(15) .
C29 H29 0.9300 .
C30 C31 1.375(15) .
C30 H30 0.9300 .
C31 C32 1.396(13) .
C31 H31 0.9300 .
C32 H32 0.9300 .
O3 Ag9 2.519(11) 4_535
O5 P1 1.523(5) .
O5 Ag11 2.385(5) 4_545
O5 Ag2 2.565(5) 4
O6 P1 1.560(6) .
O6 H6 0.8501 .
O7 P1 1.507(5) .
O7 Ag9 2.343(5) 4_545
O7 Ag6 2.353(5) 4
O7 Ag13 2.549(6) 1_565
O8 P2 1.556(5) .
O9 P2 1.514(6) .
O9 Ag11 2.317(6) 4_545
O10 P2 1.505(5) .
O10 Ag6 2.300(5) 4_545
O10 Ag7 2.509(5) 4_545
O11 P3 1.530(5) .
O11 Ag4 2.316(5) 1_545
O11 Ag10 2.365(5) 7_566
O11 Ag12 2.523(5) 1_545
O12 P3 1.520(5) .
O12 Ag12 2.407(5) 7_566
O12 Ag10 2.555(5) 1_545
O13 P3 1.533(5) .
O13 Ag5 2.348(4) 1_545
O14 P4 1.539(5) .
O14 Ag10 2.320(5) 1_545
O14 Ag4 2.354(5) 7_566
O15 P4 1.523(5) .
O15 Ag3 2.443(5) 7_566
O16 P4 1.526(5) .
O16 Ag9 2.487(5) 1_545
O1W H1WA 0.8501 .
O1W H1WB 0.8500 .
O2W H2WA 0.8500 .
O2W H2WB 0.8501 .

loop_
_geom_hbond_atom_site_label_D
_geom_hbond_atom_site_label_H
_geom_hbond_atom_site_label_A
_geom_hbond_distance_DH
_geom_hbond_distance_HA
_geom_hbond_distance_DA
_geom_hbond_angle_DHA
_geom_hbond_site_symmetry_A
O2W H2WB O1W 0.85 1.96 2.696(16) 145.0 3_455
O6 H6 O8 0.85 1.73 2.494(7) 148.2 1_565
